data_7107350
loop_
_publ_author_name
'Christopher D. Jones'
'Jin Chong Tan'
'Gareth O. Lloyd'

_publ_section_title
;
 Supramolecular isomerism of a metallocyclic dipyridyldiamide ligand metal
 halide system generating isostructural (Hg, Co and Zn) porous materials
;
_journal_name_full Chem.Commun.
_journal_page_first 2110
_journal_paper_doi 10.1039/c2cc16691g
_journal_volume 48
_journal_year 2012
_chemical_formula_moiety 'C36 H28 Cl4 Hg2 N8 O4, 0.6(C S2)'
_chemical_formula_sum 'C36.6 H28 Cl4 Hg2 N8 O4 S1.2'
_chemical_formula_weight 1225.33
_chemical_name_systematic
;
?
;
_space_group_IT_number 14
_symmetry_cell_setting monoclinic
_symmetry_space_group_name_Hall '-P 2yn'
_symmetry_space_group_name_H-M 'P 1 21/n 1'
_atom_sites_solution_hydrogens geom
_atom_sites_solution_primary direct
_atom_sites_solution_secondary difmap
_audit_creation_method SHELXL-97
_cell_angle_alpha 90.00
_cell_angle_beta 96.263(2)
_cell_angle_gamma 90.00
_cell_formula_units_Z 2
_cell_length_a 7.4559(2)
_cell_length_b 11.6141(2)
_cell_length_c 24.2824(5)
_cell_measurement_reflns_used 14379
_cell_measurement_temperature 120(2)
_cell_measurement_theta_max 32.1611
_cell_measurement_theta_min 3.0583
_cell_volume 2090.15(8)
_computing_cell_refinement
;
CrysAlisPro, Oxford Diffraction Ltd.,
Version 1.171.34.44 (release 25-10-2010 CrysAlis171 .NET)
(compiled Oct 25 2010,18:11:34)
;
_computing_data_collection
;
CrysAlisPro, Oxford Diffraction Ltd.,
Version 1.171.34.44 (release 25-10-2010 CrysAlis171 .NET)
(compiled Oct 25 2010,18:11:34)
;
_computing_data_reduction
;
CrysAlisPro, Oxford Diffraction Ltd.,
Version 1.171.34.44 (release 25-10-2010 CrysAlis171 .NET)
(compiled Oct 25 2010,18:11:34)
;
_computing_molecular_graphics Xseed
_computing_publication_material Xseed
_computing_structure_refinement 'SHELXL-97 (Sheldrick, 1997)'
_computing_structure_solution 'SHELXS-97 (Sheldrick, 1990)'
_diffrn_ambient_temperature 120(2)
_diffrn_detector_area_resol_mean 16.1183
_diffrn_measured_fraction_theta_full 0.996
_diffrn_measured_fraction_theta_max 0.996
_diffrn_measurement_device_type 'Xcalibur, Eos, Gemini ultra'
_diffrn_radiation_monochromator graphite
_diffrn_radiation_source 'Enhance (Mo) X-ray Source'
_diffrn_radiation_type MoK\a
_diffrn_radiation_wavelength 0.7107
_diffrn_reflns_av_R_equivalents 0.0375
_diffrn_reflns_av_sigmaI/netI 0.0246
_diffrn_reflns_limit_h_max 8
_diffrn_reflns_limit_h_min -8
_diffrn_reflns_limit_k_max 13
_diffrn_reflns_limit_k_min -13
_diffrn_reflns_limit_l_max 28
_diffrn_reflns_limit_l_min -28
_diffrn_reflns_number 16684
_diffrn_reflns_theta_full 25.00
_diffrn_reflns_theta_max 25.00
_diffrn_reflns_theta_min 3.26
_diffrn_standards_number 0
_exptl_absorpt_coefficient_mu 7.700
_exptl_absorpt_correction_T_max 1.00000
_exptl_absorpt_correction_T_min 0.36922
_exptl_absorpt_correction_type multi-scan
_exptl_absorpt_process_details
;
CrysAlisPro, Oxford Diffraction Ltd.,
Version 1.171.34.44 (release 25-10-2010 CrysAlis171 .NET)
(compiled Oct 25 2010,18:11:34)
Empirical absorption correction using spherical harmonics,
implemented in SCALE3 ABSPACK scaling algorithm.
;
_exptl_crystal_colour colourless
_exptl_crystal_density_diffrn 1.947
_exptl_crystal_density_method 'not measured'
_exptl_crystal_description needle
_exptl_crystal_F_000 1165.6
_exptl_crystal_size_max 0.26
_exptl_crystal_size_mid 0.18
_exptl_crystal_size_min 0.15
_refine_diff_density_max 2.930
_refine_diff_density_min -1.495
_refine_diff_density_rms 0.208
_refine_ls_extinction_method none
_refine_ls_goodness_of_fit_ref 1.194
_refine_ls_hydrogen_treatment constr
_refine_ls_matrix_type full
_refine_ls_number_parameters 250
_refine_ls_number_reflns 3654
_refine_ls_number_restraints 1
_refine_ls_restrained_S_all 1.194
_refine_ls_R_factor_all 0.0381
_refine_ls_R_factor_gt 0.0362
_refine_ls_shift/su_max 0.000
_refine_ls_shift/su_mean 0.000
_refine_ls_structure_factor_coef Fsqd
_refine_ls_weighting_details 'calc w=1/[\s^2^(Fo^2^)+(0.0656P)^2^+7.0353P] where P=(Fo^2^+2Fc^2^)/3'
_refine_ls_weighting_scheme calc
_refine_ls_wR_factor_gt 0.1078
_refine_ls_wR_factor_ref 0.1094
_reflns_number_gt 3457
_reflns_number_total 3654
_reflns_threshold_expression >2sigma(I)
_cod_data_source_file c2cc16691g.txt
_cod_data_source_block 1
_cod_original_sg_symbol_H-M P21/n
_cod_original_formula_sum 'C36.60 H28 Cl4 Hg2 N8 O4 S1.20'
_cod_database_code 7107350

loop_
_symmetry_equiv_pos_as_xyz
'x, y, z'
'-x+1/2, y+1/2, -z+1/2'
'-x, -y, -z'
'x-1/2, -y-1/2, z-1/2'

loop_
_atom_site_label
_atom_site_type_symbol
_atom_site_fract_x
_atom_site_fract_y
_atom_site_fract_z
_atom_site_U_iso_or_equiv
_atom_site_adp_type
_atom_site_occupancy
_atom_site_symmetry_multiplicity
_atom_site_calc_flag
_atom_site_refinement_flags
Hg1 Hg 0.17109(3) 0.144140(19) 0.225124(9) 0.01688(13) Uani 1 1 d .
Cl4 Cl 0.4768(2) 0.07088(13) 0.24046(6) 0.0209(3) Uani 1 1 d .
Cl5 Cl -0.0277(2) 0.20335(15) 0.28932(7) 0.0251(4) Uani 1 1 d .
O1 O 0.1889(7) 0.6385(3) 0.0443(2) 0.0204(10) Uani 1 1 d .
O5 O 0.3470(6) 0.3057(4) -0.06772(18) 0.0204(10) Uani 1 1 d .
N6 N 0.2691(7) 0.5023(4) -0.0160(2) 0.0151(10) Uani 1 1 d .
H6 H 0.2866 0.4278 -0.0192 0.018 Uiso 1 1 calc R
N8 N -0.0356(7) 0.0161(4) -0.1774(2) 0.0182(11) Uani 1 1 d .
N11 N 0.1819(7) 0.2782(4) 0.1555(2) 0.0149(10) Uani 1 1 d .
C12 C 0.2233(8) 0.5395(5) 0.0325(2) 0.0152(12) Uani 1 1 d .
C13 C 0.2709(8) 0.4674(5) 0.1299(2) 0.0158(12) Uani 1 1 d .
H13 H 0.3219 0.5401 0.1406 0.019 Uiso 1 1 calc R
C14 C 0.2430(8) 0.5284(5) -0.1163(2) 0.0117(12) Uani 1 1 d .
C15 C 0.1297(8) 0.2120(5) -0.1312(2) 0.0145(12) Uani 1 1 d .
C16 C 0.2926(8) 0.5715(5) -0.0629(2) 0.0135(12) Uani 1 1 d .
C17 C 0.3665(8) 0.6816(5) -0.0560(3) 0.0167(12) Uani 1 1 d .
H17 H 0.4063 0.7091 -0.0199 0.020 Uiso 1 1 calc R
C18 C 0.2250(8) 0.3154(5) -0.1054(2) 0.0145(12) Uani 1 1 d .
C19 C 0.2102(8) 0.4446(5) 0.0754(2) 0.0141(12) Uani 1 1 d .
C20 C 0.3272(8) 0.7098(5) -0.1551(3) 0.0185(13) Uani 1 1 d .
H20 H 0.3369 0.7575 -0.1864 0.022 Uiso 1 1 calc R
C22 C 0.2313(9) 0.1148(6) -0.1411(3) 0.0211(14) Uani 1 1 d .
H22 H 0.3583 0.1142 -0.1316 0.025 Uiso 1 1 calc R
C23 C 0.3821(8) 0.7511(5) -0.1019(3) 0.0188(13) Uani 1 1 d .
H23 H 0.4301 0.8267 -0.0971 0.023 Uiso 1 1 calc R
C24 C 0.2590(8) 0.5999(6) -0.1621(3) 0.0166(13) Uani 1 1 d .
H24 H 0.2224 0.5721 -0.1984 0.020 Uiso 1 1 calc R
C26 C 0.1439(9) 0.0198(5) -0.1651(3) 0.0204(14) Uani 1 1 d .
H26 H 0.2134 -0.0455 -0.1731 0.024 Uiso 1 1 calc R
C27 C -0.1342(9) 0.1083(6) -0.1668(3) 0.0181(13) Uani 1 1 d .
H27 H -0.2616 0.1050 -0.1751 0.022 Uiso 1 1 calc R
C34 C 0.1339(9) 0.3375(5) 0.0606(3) 0.0160(13) Uani 1 1 d .
H34 H 0.0913 0.3202 0.0232 0.019 Uiso 1 1 calc R
N1 N 0.1641(7) 0.4184(4) -0.1278(2) 0.0139(10) Uani 1 1 d .
H1 H 0.0664 0.4162 -0.1517 0.017 Uiso 1 1 calc R
C2 C 0.2560(9) 0.3822(6) 0.1689(3) 0.0179(13) Uani 1 1 d .
H2 H 0.2995 0.3971 0.2064 0.021 Uiso 1 1 calc R
C3 C -0.0563(9) 0.2080(5) -0.1442(3) 0.0181(13) Uani 1 1 d .
H3 H -0.1289 0.2728 -0.1376 0.022 Uiso 1 1 calc R
C4 C 0.1226(8) 0.2568(5) 0.1027(3) 0.0174(13) Uani 1 1 d .
H4 H 0.0707 0.1837 0.0933 0.021 Uiso 1 1 calc R
C1 C 0.0000 0.0000 0.0000 0.045(5) Uiso 0.60 2 d SPD
S2 S 0.169(2) -0.0681(17) 0.0189(8) 0.259(8) Uiso 0.60 1 d PD

loop_
_atom_site_aniso_label
_atom_site_aniso_U_11
_atom_site_aniso_U_22
_atom_site_aniso_U_33
_atom_site_aniso_U_23
_atom_site_aniso_U_13
_atom_site_aniso_U_12
Hg1 0.02011(19) 0.01318(18) 0.01792(19) 0.00019(8) 0.00462(11) -0.00074(8)
Cl4 0.0176(7) 0.0237(8) 0.0207(8) 0.0038(6) -0.0003(6) 0.0016(6)
Cl5 0.0249(8) 0.0288(9) 0.0237(8) -0.0004(6) 0.0116(6) 0.0027(6)
O1 0.029(3) 0.012(2) 0.020(3) -0.0002(16) 0.005(2) 0.0030(17)
O5 0.022(2) 0.017(2) 0.020(2) -0.0023(18) -0.0052(19) 0.0060(18)
N6 0.021(3) 0.013(2) 0.012(3) -0.001(2) 0.003(2) -0.001(2)
N8 0.020(3) 0.011(2) 0.025(3) 0.000(2) 0.006(2) -0.002(2)
N11 0.018(3) 0.016(3) 0.011(2) 0.002(2) 0.003(2) 0.001(2)
C12 0.016(3) 0.014(3) 0.014(3) 0.002(2) -0.004(2) -0.001(2)
C13 0.020(3) 0.012(3) 0.016(3) -0.005(2) 0.003(2) 0.000(2)
C14 0.010(3) 0.012(3) 0.013(3) 0.000(2) 0.001(2) -0.002(2)
C15 0.017(3) 0.015(3) 0.012(3) 0.001(2) 0.001(2) 0.002(2)
C16 0.012(3) 0.012(3) 0.017(3) 0.005(2) 0.005(2) 0.003(2)
C17 0.017(3) 0.014(3) 0.019(3) -0.003(2) -0.002(2) -0.001(2)
C18 0.015(3) 0.012(3) 0.017(3) 0.002(2) 0.005(2) 0.003(2)
C19 0.017(3) 0.011(3) 0.015(3) 0.003(2) 0.003(2) 0.003(2)
C20 0.015(3) 0.017(3) 0.023(3) 0.007(3) 0.002(2) 0.002(2)
C22 0.021(3) 0.014(3) 0.029(4) 0.002(3) 0.005(3) 0.001(3)
C23 0.018(3) 0.017(3) 0.022(3) 0.003(2) 0.004(2) -0.005(2)
C24 0.014(3) 0.021(3) 0.014(3) 0.000(2) 0.000(2) 0.000(2)
C26 0.018(3) 0.013(3) 0.031(4) -0.002(3) 0.006(3) 0.003(2)
C27 0.015(3) 0.018(3) 0.021(3) -0.003(3) 0.004(2) 0.001(3)
C34 0.016(3) 0.019(3) 0.013(3) -0.002(2) 0.000(2) -0.001(2)
N1 0.013(2) 0.015(3) 0.014(2) 0.003(2) 0.0013(19) 0.000(2)
C2 0.024(3) 0.016(3) 0.014(3) -0.001(2) 0.003(3) 0.002(3)
C3 0.020(3) 0.014(3) 0.020(3) -0.003(2) 0.004(2) 0.000(2)
C4 0.017(3) 0.013(3) 0.022(3) 0.002(2) 0.002(2) -0.005(2)

loop_
_atom_type_symbol
_atom_type_description
_atom_type_scat_dispersion_real
_atom_type_scat_dispersion_imag
_atom_type_scat_source
C C 0.0033 0.0016 'International Tables Vol C Tables 4.2.6.8 and 6.1.1.4'
H H 0.0000 0.0000 'International Tables Vol C Tables 4.2.6.8 and 6.1.1.4'
O O 0.0106 0.0060 'International Tables Vol C Tables 4.2.6.8 and 6.1.1.4'
N N 0.0061 0.0033 'International Tables Vol C Tables 4.2.6.8 and 6.1.1.4'
S S 0.1246 0.1234 'International Tables Vol C Tables 4.2.6.8 and 6.1.1.4'
Hg Hg -2.3894 9.2266 'International Tables Vol C Tables 4.2.6.8 and 6.1.1.4'
Cl Cl 0.1484 0.1585 'International Tables Vol C Tables 4.2.6.8 and 6.1.1.4'

loop_
_geom_angle_atom_site_label_1
_geom_angle_atom_site_label_2
_geom_angle_atom_site_label_3
_geom_angle
_geom_angle_site_symmetry_1
_geom_angle_site_symmetry_3
N11 Hg1 N8 102.68(18) . 3
N11 Hg1 Cl5 111.17(13) . .
N8 Hg1 Cl5 106.68(13) 3 .
N11 Hg1 Cl4 104.02(13) . .
N8 Hg1 Cl4 98.27(13) 3 .
Cl5 Hg1 Cl4 130.30(6) . .
C12 N6 C16 126.2(5) . .
C12 N6 H6 116.9 . .
C16 N6 H6 116.9 . .
C27 N8 C26 119.1(5) . .
C27 N8 Hg1 120.7(4) . 3
C26 N8 Hg1 119.9(4) . 3
C4 N11 C2 118.8(5) . .
C4 N11 Hg1 123.0(4) . .
C2 N11 Hg1 118.2(4) . .
O1 C12 N6 126.5(6) . .
O1 C12 C19 119.2(5) . .
N6 C12 C19 114.2(5) . .
C2 C13 C19 118.5(6) . .
C2 C13 H13 120.7 . .
C19 C13 H13 120.7 . .
C24 C14 C16 119.1(5) . .
C24 C14 N1 116.4(5) . .
C16 C14 N1 124.4(5) . .
C22 C15 C3 118.8(6) . .
C22 C15 C18 118.6(6) . .
C3 C15 C18 122.5(5) . .
C17 C16 C14 119.9(5) . .
C17 C16 N6 120.3(5) . .
C14 C16 N6 119.8(5) . .
C23 C17 C16 120.2(6) . .
C23 C17 H17 119.9 . .
C16 C17 H17 119.9 . .
O5 C18 N1 124.4(6) . .
O5 C18 C15 121.3(5) . .
N1 C18 C15 114.3(5) . .
C13 C19 C34 119.9(5) . .
C13 C19 C12 118.6(5) . .
C34 C19 C12 121.5(5) . .
C24 C20 C23 120.0(6) . .
C24 C20 H20 120.0 . .
C23 C20 H20 120.0 . .
C26 C22 C15 118.7(6) . .
C26 C22 H22 120.7 . .
C15 C22 H22 120.7 . .
C20 C23 C17 119.9(6) . .
C20 C23 H23 120.0 . .
C17 C23 H23 120.0 . .
C20 C24 C14 120.8(6) . .
C20 C24 H24 119.6 . .
C14 C24 H24 119.6 . .
N8 C26 C22 122.3(6) . .
N8 C26 H26 118.8 . .
C22 C26 H26 118.8 . .
N8 C27 C3 122.1(6) . .
N8 C27 H27 119.0 . .
C3 C27 H27 119.0 . .
C4 C34 C19 117.7(6) . .
C4 C34 H34 121.1 . .
C19 C34 H34 121.1 . .
C18 N1 C14 126.4(5) . .
C18 N1 H1 116.8 . .
C14 N1 H1 116.8 . .
N11 C2 C13 122.4(6) . .
N11 C2 H2 118.8 . .
C13 C2 H2 118.8 . .
C27 C3 C15 118.9(6) . .
C27 C3 H3 120.5 . .
C15 C3 H3 120.5 . .
N11 C4 C34 122.6(6) . .
N11 C4 H4 118.7 . .
C34 C4 H4 118.7 . .
S2 C1 S2 180.0(19) . 3

loop_
_geom_bond_atom_site_label_1
_geom_bond_atom_site_label_2
_geom_bond_distance
_geom_bond_site_symmetry_2
Hg1 N11 2.307(5) .
Hg1 N8 2.360(5) 3
Hg1 Cl5 2.3674(15) .
Hg1 Cl4 2.4234(15) .
O1 C12 1.219(7) .
O5 C18 1.223(7) .
N6 C12 1.332(8) .
N6 C16 1.419(7) .
N6 H6 0.8800 .
N8 C27 1.340(8) .
N8 C26 1.340(8) .
N8 Hg1 2.360(5) 3
N11 C4 1.333(8) .
N11 C2 1.353(8) .
C12 C19 1.527(8) .
C13 C2 1.382(9) .
C13 C19 1.379(9) .
C13 H13 0.9500 .
C14 C24 1.403(9) .
C14 C16 1.401(8) .
C14 N1 1.422(8) .
C15 C22 1.394(9) .
C15 C3 1.389(9) .
C15 C18 1.498(8) .
C16 C17 1.395(9) .
C17 C23 1.392(9) .
C17 H17 0.9500 .
C18 N1 1.371(8) .
C19 C34 1.398(8) .
C20 C24 1.379(9) .
C20 C23 1.395(9) .
C20 H20 0.9500 .
C22 C26 1.378(9) .
C22 H22 0.9500 .
C23 H23 0.9500 .
C24 H24 0.9500 .
C26 H26 0.9500 .
C27 C3 1.382(9) .
C27 H27 0.9500 .
C34 C4 1.395(9) .
C34 H34 0.9500 .
N1 H1 0.8800 .
C2 H2 0.9500 .
C3 H3 0.9500 .
C4 H4 0.9500 .
C1 S2 1.517(9) .
C1 S2 1.517(9) 3

loop_
_geom_torsion_atom_site_label_1
_geom_torsion_atom_site_label_2
_geom_torsion_atom_site_label_3
_geom_torsion_atom_site_label_4
_geom_torsion
_geom_torsion_site_symmetry_1
N8 Hg1 N11 C4 -0.8(5) 3
Cl5 Hg1 N11 C4 -114.6(5) .
Cl4 Hg1 N11 C4 101.2(5) .
N8 Hg1 N11 C2 -179.1(4) 3
Cl5 Hg1 N11 C2 67.2(5) .
Cl4 Hg1 N11 C2 -77.1(4) .
C16 N6 C12 O1 2.1(10) .
C16 N6 C12 C19 -179.4(5) .
C24 C14 C16 C17 -3.7(9) .
N1 C14 C16 C17 -178.9(5) .
C24 C14 C16 N6 177.0(5) .
N1 C14 C16 N6 1.7(9) .
C12 N6 C16 C17 35.9(9) .
C12 N6 C16 C14 -144.7(6) .
C14 C16 C17 C23 3.5(9) .
N6 C16 C17 C23 -177.2(5) .
C22 C15 C18 O5 -40.7(9) .
C3 C15 C18 O5 137.4(6) .
C22 C15 C18 N1 138.9(6) .
C3 C15 C18 N1 -43.0(8) .
C2 C13 C19 C34 0.6(9) .
C2 C13 C19 C12 178.9(6) .
O1 C12 C19 C13 -40.0(9) .
N6 C12 C19 C13 141.4(6) .
O1 C12 C19 C34 138.2(6) .
N6 C12 C19 C34 -40.4(8) .
C3 C15 C22 C26 2.1(10) .
C18 C15 C22 C26 -179.8(6) .
C24 C20 C23 C17 -0.5(9) .
C16 C17 C23 C20 -1.4(9) .
C23 C20 C24 C14 0.3(9) .
C16 C14 C24 C20 1.8(9) .
N1 C14 C24 C20 177.4(5) .
C27 N8 C26 C22 0.8(10) .
Hg1 N8 C26 C22 174.9(5) 3
C15 C22 C26 N8 -2.3(10) .
C26 N8 C27 C3 0.9(9) .
Hg1 N8 C27 C3 -173.1(5) 3
C13 C19 C34 C4 0.0(9) .
C12 C19 C34 C4 -178.2(6) .
O5 C18 N1 C14 7.8(9) .
C15 C18 N1 C14 -171.8(5) .
C24 C14 N1 C18 135.4(6) .
C16 C14 N1 C18 -49.2(9) .
C4 N11 C2 C13 0.7(9) .
Hg1 N11 C2 C13 179.0(5) .
C19 C13 C2 N11 -1.0(9) .
N8 C27 C3 C15 -1.0(10) .
C22 C15 C3 C27 -0.5(9) .
C18 C15 C3 C27 -178.5(6) .
C2 N11 C4 C34 -0.1(9) .
Hg1 N11 C4 C34 -178.3(5) .
C19 C34 C4 N11 -0.3(9) .
